data_2232604
loop_
_publ_author_name
'Madhanraj, R.'
'Murugavel, S.'
'Kannan, D.'
'Bakthadoss, M.'

_publ_section_title
;
 Methyl
 (<i>Z</i>)-2-{[<i>N</i>-(2-formylphenyl)-4-methylbenzenesulfonamido]methyl}-3-phenylprop-2-enoate
;
_journal_coeditor_code BT5721
_journal_issue 12
_journal_name_full 'Acta Crystallographica Section E'
_journal_page_first o3511
_journal_paper_doi 10.1107/S1600536811050756
_journal_volume 67
_journal_year 2011
_chemical_formula_iupac 'C25 H23 N O5 S'
_chemical_formula_moiety 'C25 H23 N O5 S'
_chemical_formula_sum 'C25 H23 N O5 S'
_chemical_formula_weight 449.50
_chemical_name_systematic
;
Methyl (<i>Z</i>)-2-{[<i>N</i>-(2-formylphenyl)-4-
methylbenzenesulfonamido]methyl}-3-phenylprop-2-enoate
;
_space_group_IT_number 14
_symmetry_cell_setting monoclinic
_symmetry_space_group_name_Hall '-P 2yn'
_symmetry_space_group_name_H-M 'P 1 21/n 1'
_atom_sites_solution_hydrogens geom
_atom_sites_solution_primary direct
_atom_sites_solution_secondary difmap
_audit_creation_method SHELXL-97
_cell_angle_alpha 90.00
_cell_angle_beta 109.987(2)
_cell_angle_gamma 90.00
_cell_formula_units_Z 4
_cell_length_a 9.7475(5)
_cell_length_b 21.7053(12)
_cell_length_c 11.2643(6)
_cell_measurement_reflns_used 7038
_cell_measurement_temperature 293(2)
_cell_measurement_theta_max 30.8
_cell_measurement_theta_min 2.1
_cell_volume 2239.7(2)
_computing_cell_refinement 'APEX2 and SAINT (Bruker, 2004)'
_computing_data_collection 'APEX2 (Bruker, 2004)'
_computing_data_reduction 'SAINT and XPREP (Bruker, 2004)'
_computing_molecular_graphics 'ORTEP-3 (Farrugia (1997)'
_computing_publication_material 'SHELXL97 (Sheldrick, 2008) and PLATON (Spek, 2009)'
_computing_structure_refinement 'SHELXL97 (Sheldrick, 2008)'
_computing_structure_solution 'SHELXS97 (Sheldrick, 2008)'
_diffrn_ambient_temperature 293(2)
_diffrn_detector_area_resol_mean 10.0
_diffrn_measured_fraction_theta_full 1.000
_diffrn_measured_fraction_theta_max 0.993
_diffrn_measurement_device_type 'Bruker APEXII CCD'
_diffrn_measurement_method '\w scans'
_diffrn_radiation_monochromator graphite
_diffrn_radiation_source 'fine-focus sealed tube'
_diffrn_radiation_type MoK\a
_diffrn_radiation_wavelength 0.71073
_diffrn_reflns_av_R_equivalents 0.0281
_diffrn_reflns_av_sigmaI/netI 0.0295
_diffrn_reflns_limit_h_max 14
_diffrn_reflns_limit_h_min -13
_diffrn_reflns_limit_k_max 31
_diffrn_reflns_limit_k_min -31
_diffrn_reflns_limit_l_max 15
_diffrn_reflns_limit_l_min -16
_diffrn_reflns_number 28975
_diffrn_reflns_theta_full 25.00
_diffrn_reflns_theta_max 30.84
_diffrn_reflns_theta_min 2.14
_exptl_absorpt_coefficient_mu 0.181
_exptl_absorpt_correction_T_max 0.971
_exptl_absorpt_correction_T_min 0.959
_exptl_absorpt_correction_type multi-scan
_exptl_absorpt_process_details '(SADABS; Sheldrick, 1996)'
_exptl_crystal_colour Colourless
_exptl_crystal_density_diffrn 1.333
_exptl_crystal_density_method 'not measured'
_exptl_crystal_description Block
_exptl_crystal_F_000 944
_exptl_crystal_size_max 0.23
_exptl_crystal_size_mid 0.21
_exptl_crystal_size_min 0.16
_refine_diff_density_max 0.453
_refine_diff_density_min -0.308
_refine_ls_extinction_method none
_refine_ls_goodness_of_fit_ref 0.988
_refine_ls_hydrogen_treatment constr
_refine_ls_matrix_type full
_refine_ls_number_parameters 291
_refine_ls_number_reflns 6991
_refine_ls_number_restraints 0
_refine_ls_restrained_S_all 0.988
_refine_ls_R_factor_all 0.0823
_refine_ls_R_factor_gt 0.0482
_refine_ls_shift/su_max 0.000
_refine_ls_shift/su_mean 0.000
_refine_ls_structure_factor_coef Fsqd
_refine_ls_weighting_details 'calc w=1/[\s^2^(Fo^2^)+(0.0773P)^2^+0.5464P] where P=(Fo^2^+2Fc^2^)/3'
_refine_ls_weighting_scheme calc
_refine_ls_wR_factor_gt 0.1273
_refine_ls_wR_factor_ref 0.1529
_reflns_number_gt 4593
_reflns_number_total 6991
_reflns_threshold_expression I>2\s(I)
_cod_data_source_file bt5721.cif
_cod_data_source_block I
_cod_original_sg_symbol_H-M 'P 21/n'
_cod_database_code 2232604
_cod_database_fobs_code 2232604

loop_
_symmetry_equiv_pos_as_xyz
'x, y, z'
'-x+1/2, y+1/2, -z+1/2'
'-x, -y, -z'
'x-1/2, -y-1/2, z-1/2'

loop_
_atom_site_type_symbol
_atom_site_label
_atom_site_fract_x
_atom_site_fract_y
_atom_site_fract_z
_atom_site_U_iso_or_equiv
_atom_site_adp_type
_atom_site_calc_flag
_atom_site_refinement_flags
_atom_site_occupancy
_atom_site_symmetry_multiplicity
C C1 0.59422(16) 0.13486(7) 0.03835(16) 0.0388(3) Uani d . 1 1
C C2 0.58668(19) 0.14617(9) -0.08453(18) 0.0511(4) Uani d . 1 1
H H2 0.5590 0.1848 -0.1206 0.061 Uiso calc R 1 1
C C3 0.6208(2) 0.09931(12) -0.1534(2) 0.0703(6) Uani d . 1 1
H H3 0.6153 0.1067 -0.2362 0.084 Uiso calc R 1 1
C C4 0.6628(2) 0.04221(12) -0.1010(3) 0.0785(8) Uani d . 1 1
H H4 0.6865 0.0113 -0.1478 0.094 Uiso calc R 1 1
C C5 0.6695(2) 0.03105(9) 0.0194(3) 0.0689(6) Uani d . 1 1
H H5 0.6980 -0.0077 0.0545 0.083 Uiso calc R 1 1
C C6 0.63450(18) 0.07667(8) 0.09133(19) 0.0485(4) Uani d . 1 1
C C7 0.6342(2) 0.06179(9) 0.2188(2) 0.0643(5) Uani d . 1 1
H H7 0.5862 0.0886 0.2558 0.077 Uiso calc R 1 1
C C8 0.76439(16) 0.27383(7) 0.14360(16) 0.0407(3) Uani d . 1 1
C C9 0.7236(2) 0.33478(8) 0.1488(2) 0.0536(4) Uani d . 1 1
H H9 0.6608 0.3452 0.1919 0.064 Uiso calc R 1 1
C C10 0.7762(2) 0.37946(9) 0.0900(2) 0.0621(5) Uani d . 1 1
H H10 0.7491 0.4203 0.0942 0.075 Uiso calc R 1 1
C C11 0.8691(2) 0.36516(9) 0.0245(2) 0.0581(5) Uani d . 1 1
C C12 0.9085(2) 0.30403(10) 0.0192(2) 0.0580(5) Uani d . 1 1
H H12 0.9704 0.2937 -0.0248 0.070 Uiso calc R 1 1
C C13 0.85695(19) 0.25836(8) 0.07857(18) 0.0502(4) Uani d . 1 1
H H13 0.8843 0.2176 0.0748 0.060 Uiso calc R 1 1
C C14 0.9305(3) 0.41529(12) -0.0355(3) 0.0846(8) Uani d . 1 1
H H14A 0.8850 0.4538 -0.0294 0.127 Uiso calc R 1 1
H H14B 0.9117 0.4055 -0.1227 0.127 Uiso calc R 1 1
H H14C 1.0339 0.4184 0.0076 0.127 Uiso calc R 1 1
C C15 0.42926(16) 0.22099(7) 0.05346(15) 0.0384(3) Uani d . 1 1
H H15A 0.3777 0.2057 -0.0310 0.046 Uiso calc R 1 1
H H15B 0.4598 0.2629 0.0459 0.046 Uiso calc R 1 1
C C16 0.32755(16) 0.22105(7) 0.12797(16) 0.0403(3) Uani d . 1 1
C C17 0.29963(18) 0.27004(8) 0.18717(17) 0.0463(4) Uani d . 1 1
H H17 0.2376 0.2639 0.2331 0.056 Uiso calc R 1 1
C C18 0.35677(19) 0.33301(8) 0.18761(18) 0.0467(4) Uani d . 1 1
C C19 0.4342(2) 0.36162(9) 0.3013(2) 0.0568(5) Uani d . 1 1
H H19 0.4488 0.3411 0.3771 0.068 Uiso calc R 1 1
C C20 0.4895(2) 0.42009(11) 0.3023(3) 0.0698(6) Uani d . 1 1
H H20 0.5435 0.4384 0.3786 0.084 Uiso calc R 1 1
C C21 0.4654(3) 0.45140(10) 0.1912(3) 0.0723(6) Uani d . 1 1
H H21 0.5030 0.4909 0.1923 0.087 Uiso calc R 1 1
C C22 0.3860(3) 0.42452(10) 0.0785(3) 0.0717(6) Uani d . 1 1
H H22 0.3679 0.4461 0.0034 0.086 Uiso calc R 1 1
C C23 0.3326(2) 0.36523(9) 0.0762(2) 0.0581(5) Uani d . 1 1
H H23 0.2801 0.3470 -0.0006 0.070 Uiso calc R 1 1
C C24 0.25669(18) 0.16079(8) 0.13063(19) 0.0492(4) Uani d . 1 1
C C25 0.0837(3) 0.10598(10) 0.1935(3) 0.0819(8) Uani d . 1 1
H H25A 0.0173 0.0964 0.1106 0.123 Uiso calc R 1 1
H H25B 0.0302 0.1106 0.2504 0.123 Uiso calc R 1 1
H H25C 0.1534 0.0732 0.2225 0.123 Uiso calc R 1 1
N N1 0.56062(13) 0.18221(6) 0.11335(12) 0.0362(3) Uani d . 1 1
O O1 0.6918(3) 0.01735(8) 0.2780(2) 0.1093(7) Uani d . 1 1
O O2 0.81113(13) 0.17074(6) 0.26567(12) 0.0525(3) Uani d . 1 1
O O3 0.64184(13) 0.24539(6) 0.30692(11) 0.0509(3) Uani d . 1 1
O O4 0.28273(17) 0.11474(6) 0.08321(18) 0.0714(4) Uani d . 1 1
O O5 0.15907(17) 0.16258(6) 0.18906(17) 0.0694(4) Uani d . 1 1
S S1 0.69945(4) 0.216238(18) 0.22055(4) 0.04001(12) Uani d . 1 1

loop_
_atom_site_aniso_label
_atom_site_aniso_U_11
_atom_site_aniso_U_22
_atom_site_aniso_U_33
_atom_site_aniso_U_12
_atom_site_aniso_U_13
_atom_site_aniso_U_23
C1 0.0321(7) 0.0374(7) 0.0488(9) 0.0001(5) 0.0164(6) -0.0058(6)
C2 0.0459(9) 0.0582(10) 0.0512(10) -0.0033(8) 0.0193(8) -0.0072(8)
C3 0.0544(11) 0.0992(18) 0.0651(13) -0.0141(11) 0.0303(10) -0.0337(12)
C4 0.0581(12) 0.0746(15) 0.110(2) -0.0031(11) 0.0379(13) -0.0465(15)
C5 0.0499(11) 0.0440(10) 0.111(2) 0.0040(8) 0.0246(11) -0.0185(11)
C6 0.0378(8) 0.0379(8) 0.0690(12) 0.0009(6) 0.0171(8) -0.0013(8)
C7 0.0626(12) 0.0452(10) 0.0788(14) -0.0004(9) 0.0162(10) 0.0150(9)
C8 0.0335(7) 0.0407(8) 0.0468(9) -0.0019(6) 0.0123(6) -0.0067(7)
C9 0.0521(10) 0.0427(9) 0.0728(13) -0.0015(7) 0.0303(9) -0.0119(8)
C10 0.0616(12) 0.0396(9) 0.0895(16) -0.0035(8) 0.0315(11) -0.0069(9)
C11 0.0521(10) 0.0551(11) 0.0669(12) -0.0117(8) 0.0202(9) -0.0023(9)
C12 0.0527(10) 0.0645(12) 0.0647(12) -0.0048(9) 0.0303(9) -0.0067(10)
C13 0.0466(9) 0.0455(9) 0.0621(11) 0.0028(7) 0.0232(8) -0.0065(8)
C14 0.0802(16) 0.0734(15) 0.108(2) -0.0179(13) 0.0418(15) 0.0120(14)
C15 0.0348(7) 0.0372(7) 0.0409(8) 0.0073(6) 0.0099(6) 0.0012(6)
C16 0.0320(7) 0.0384(8) 0.0479(9) 0.0037(6) 0.0106(6) 0.0003(6)
C17 0.0413(8) 0.0454(9) 0.0563(10) 0.0028(7) 0.0220(7) -0.0032(7)
C18 0.0441(9) 0.0404(8) 0.0592(11) 0.0060(6) 0.0224(8) -0.0079(7)
C19 0.0601(11) 0.0573(11) 0.0589(11) -0.0005(9) 0.0280(9) -0.0122(9)
C20 0.0659(13) 0.0616(13) 0.0867(17) -0.0097(10) 0.0322(12) -0.0305(12)
C21 0.0747(14) 0.0401(10) 0.112(2) -0.0009(9) 0.0454(14) -0.0107(12)
C22 0.0849(16) 0.0465(11) 0.0871(16) 0.0119(10) 0.0338(13) 0.0097(11)
C23 0.0604(11) 0.0470(10) 0.0646(12) 0.0090(8) 0.0186(9) -0.0022(9)
C24 0.0366(8) 0.0423(9) 0.0684(12) 0.0030(6) 0.0176(8) 0.0034(8)
C25 0.0644(14) 0.0548(12) 0.143(2) -0.0024(10) 0.0567(15) 0.0158(14)
N1 0.0321(6) 0.0343(6) 0.0406(7) 0.0043(5) 0.0102(5) -0.0014(5)
O1 0.1367(18) 0.0598(10) 0.1075(15) 0.0136(11) 0.0111(13) 0.0356(10)
O2 0.0400(6) 0.0564(7) 0.0532(7) 0.0107(5) 0.0056(5) 0.0064(6)
O3 0.0482(7) 0.0638(8) 0.0410(6) -0.0001(6) 0.0154(5) -0.0111(6)
O4 0.0677(9) 0.0446(7) 0.1143(13) -0.0088(6) 0.0471(9) -0.0177(8)
O5 0.0643(9) 0.0469(7) 0.1163(13) 0.0025(6) 0.0558(9) 0.0068(8)
S1 0.03449(19) 0.0436(2) 0.0391(2) 0.00304(14) 0.00894(15) -0.00255(15)

loop_
_atom_type_symbol
_atom_type_description
_atom_type_scat_dispersion_real
_atom_type_scat_dispersion_imag
_atom_type_scat_source
C C 0.0033 0.0016 'International Tables Vol C Tables 4.2.6.8 and 6.1.1.4'
H H 0.0000 0.0000 'International Tables Vol C Tables 4.2.6.8 and 6.1.1.4'
N N 0.0061 0.0033 'International Tables Vol C Tables 4.2.6.8 and 6.1.1.4'
O O 0.0106 0.0060 'International Tables Vol C Tables 4.2.6.8 and 6.1.1.4'
S S 0.1246 0.1234 'International Tables Vol C Tables 4.2.6.8 and 6.1.1.4'

loop_
_geom_angle_atom_site_label_1
_geom_angle_atom_site_label_2
_geom_angle_atom_site_label_3
_geom_angle
C2 C1 C6 119.99(16)
C2 C1 N1 121.11(15)
C6 C1 N1 118.90(15)
C1 C2 C3 119.3(2)
C1 C2 H2 120.4
C3 C2 H2 120.4
C4 C3 C2 121.0(2)
C4 C3 H3 119.5
C2 C3 H3 119.5
C5 C4 C3 119.7(2)
C5 C4 H4 120.1
C3 C4 H4 120.1
C4 C5 C6 121.1(2)
C4 C5 H5 119.5
C6 C5 H5 119.5
C5 C6 C1 118.9(2)
C5 C6 C7 119.56(19)
C1 C6 C7 121.45(17)
O1 C7 C6 124.2(2)
O1 C7 H7 117.9
C6 C7 H7 117.9
C13 C8 C9 120.10(17)
C13 C8 S1 119.88(13)
C9 C8 S1 120.02(13)
C10 C9 C8 119.64(17)
C10 C9 H9 120.2
C8 C9 H9 120.2
C9 C10 C11 121.36(18)
C9 C10 H10 119.3
C11 C10 H10 119.3
C10 C11 C12 118.55(19)
C10 C11 C14 120.6(2)
C12 C11 C14 120.8(2)
C13 C12 C11 120.84(18)
C13 C12 H12 119.6
C11 C12 H12 119.6
C12 C13 C8 119.51(17)
C12 C13 H13 120.2
C8 C13 H13 120.2
C11 C14 H14A 109.5
C11 C14 H14B 109.5
H14A C14 H14B 109.5
C11 C14 H14C 109.5
H14A C14 H14C 109.5
H14B C14 H14C 109.5
N1 C15 C16 112.16(12)
N1 C15 H15A 109.2
C16 C15 H15A 109.2
N1 C15 H15B 109.2
C16 C15 H15B 109.2
H15A C15 H15B 107.9
C17 C16 C24 121.16(16)
C17 C16 C15 124.56(15)
C24 C16 C15 114.28(14)
C16 C17 C18 126.87(16)
C16 C17 H17 116.6
C18 C17 H17 116.6
C23 C18 C19 118.66(18)
C23 C18 C17 121.18(17)
C19 C18 C17 120.15(18)
C20 C19 C18 120.5(2)
C20 C19 H19 119.8
C18 C19 H19 119.8
C21 C20 C19 120.3(2)
C21 C20 H20 119.9
C19 C20 H20 119.9
C22 C21 C20 120.0(2)
C22 C21 H21 120.0
C20 C21 H21 120.0
C21 C22 C23 120.2(2)
C21 C22 H22 119.9
C23 C22 H22 119.9
C18 C23 C22 120.4(2)
C18 C23 H23 119.8
C22 C23 H23 119.8
O4 C24 O5 122.70(17)
O4 C24 C16 123.65(17)
O5 C24 C16 113.64(15)
O5 C25 H25A 109.5
O5 C25 H25B 109.5
H25A C25 H25B 109.5
O5 C25 H25C 109.5
H25A C25 H25C 109.5
H25B C25 H25C 109.5
C1 N1 C15 118.14(12)
C1 N1 S1 117.12(10)
C15 N1 S1 116.27(10)
C24 O5 C25 116.87(16)
O3 S1 O2 119.58(8)
O3 S1 N1 106.39(7)
O2 S1 N1 106.61(7)
O3 S1 C8 108.23(8)
O2 S1 C8 107.94(8)
N1 S1 C8 107.53(7)

loop_
_geom_bond_atom_site_label_1
_geom_bond_atom_site_label_2
_geom_bond_distance
C1 C2 1.383(3)
C1 C6 1.395(2)
C1 N1 1.4375(19)
C2 C3 1.387(3)
C2 H2 0.9300
C3 C4 1.374(4)
C3 H3 0.9300
C4 C5 1.357(4)
C4 H4 0.9300
C5 C6 1.394(3)
C5 H5 0.9300
C6 C7 1.473(3)
C7 O1 1.197(2)
C7 H7 0.9300
C8 C13 1.384(2)
C8 C9 1.388(2)
C8 S1 1.7577(17)
C9 C10 1.369(3)
C9 H9 0.9300
C10 C11 1.385(3)
C10 H10 0.9300
C11 C12 1.388(3)
C11 C14 1.508(3)
C12 C13 1.383(3)
C12 H12 0.9300
C13 H13 0.9300
C14 H14A 0.9600
C14 H14B 0.9600
C14 H14C 0.9600
C15 N1 1.4875(18)
C15 C16 1.502(2)
C15 H15A 0.9700
C15 H15B 0.9700
C16 C17 1.332(2)
C16 C24 1.484(2)
C17 C18 1.475(2)
C17 H17 0.9300
C18 C23 1.385(3)
C18 C19 1.391(3)
C19 C20 1.377(3)
C19 H19 0.9300
C20 C21 1.372(4)
C20 H20 0.9300
C21 C22 1.371(4)
C21 H21 0.9300
C22 C23 1.385(3)
C22 H22 0.9300
C23 H23 0.9300
C24 O4 1.201(2)
C24 O5 1.330(2)
C25 O5 1.441(2)
C25 H25A 0.9600
C25 H25B 0.9600
C25 H25C 0.9600
N1 S1 1.6485(13)
O2 S1 1.4284(12)
O3 S1 1.4268(12)

loop_
_geom_hbond_atom_site_label_D
_geom_hbond_atom_site_label_H
_geom_hbond_atom_site_label_A
_geom_hbond_site_symmetry_A
_geom_hbond_distance_DH
_geom_hbond_distance_HA
_geom_hbond_distance_DA
_geom_hbond_angle_DHA
C9 H9 Cg 1 0.93 2.64 3.470(2) 149.0
C25 H25B O2 1_455 0.96 2.56 3.342(3) 139.0
C10 H10 O1 2_655 0.93 2.51 3.309(3) 144.7

loop_
_geom_torsion_atom_site_label_1
_geom_torsion_atom_site_label_2
_geom_torsion_atom_site_label_3
_geom_torsion_atom_site_label_4
_geom_torsion
C6 C1 C2 C3 -0.6(2)
N1 C1 C2 C3 179.61(15)
C1 C2 C3 C4 -0.4(3)
C2 C3 C4 C5 0.7(3)
C3 C4 C5 C6 0.0(3)
C4 C5 C6 C1 -1.0(3)
C4 C5 C6 C7 176.2(2)
C2 C1 C6 C5 1.3(2)
N1 C1 C6 C5 -178.91(15)
C2 C1 C6 C7 -175.87(17)
N1 C1 C6 C7 3.9(2)
C5 C6 C7 O1 17.0(3)
C1 C6 C7 O1 -165.9(2)
C13 C8 C9 C10 -0.5(3)
S1 C8 C9 C10 179.12(16)
C8 C9 C10 C11 0.4(3)
C9 C10 C11 C12 0.0(3)
C9 C10 C11 C14 -177.7(2)
C10 C11 C12 C13 -0.3(3)
C14 C11 C12 C13 177.3(2)
C11 C12 C13 C8 0.3(3)
C9 C8 C13 C12 0.1(3)
S1 C8 C13 C12 -179.45(14)
N1 C15 C16 C17 113.35(17)
N1 C15 C16 C24 -67.10(17)
C24 C16 C17 C18 -177.05(17)
C15 C16 C17 C18 2.5(3)
C16 C17 C18 C23 58.2(3)
C16 C17 C18 C19 -123.0(2)
C23 C18 C19 C20 -2.0(3)
C17 C18 C19 C20 179.14(17)
C18 C19 C20 C21 1.7(3)
C19 C20 C21 C22 0.0(3)
C20 C21 C22 C23 -1.4(4)
C19 C18 C23 C22 0.6(3)
C17 C18 C23 C22 179.45(18)
C21 C22 C23 C18 1.1(3)
C17 C16 C24 O4 -176.84(19)
C15 C16 C24 O4 3.6(3)
C17 C16 C24 O5 4.2(3)
C15 C16 C24 O5 -175.38(15)
C2 C1 N1 C15 44.2(2)
C6 C1 N1 C15 -135.57(15)
C2 C1 N1 S1 -102.71(15)
C6 C1 N1 S1 77.50(16)
C16 C15 N1 C1 125.78(14)
C16 C15 N1 S1 -87.01(14)
O4 C24 O5 C25 -0.1(3)
C16 C24 O5 C25 178.93(19)
C1 N1 S1 O3 -161.76(11)
C15 N1 S1 O3 50.69(13)
C1 N1 S1 O2 -33.10(13)
C15 N1 S1 O2 179.35(11)
C1 N1 S1 C8 82.46(12)
C15 N1 S1 C8 -65.09(12)
C13 C8 S1 O3 164.21(13)
C9 C8 S1 O3 -15.39(17)
C13 C8 S1 O2 33.45(16)
C9 C8 S1 O2 -146.15(15)
C13 C8 S1 N1 -81.23(15)
C9 C8 S1 N1 99.17(15)

loop_
_cod_related_entry_id
_cod_related_entry_database
_cod_related_entry_code
1 ChemSpider 30657198
